data_1577133
loop_
_publ_author_name
'Song, Yanji'
'Wang, Ruifeng'
'Lu, Xi'
'Zhou, Yuqiao'
'Feng, Xiaoming'
'Cao, Weidi'
'Liu, Xiaohua'

_publ_section_title
;
 Enantioselective organocatalytic radical alkylation enabled by
 photoexcitation
;
_journal_name_full 'Chemical Science'
_journal_paper_doi 10.1039/D6SC00272B
_journal_year 2026
_chemical_absolute_configuration ad
_chemical_formula_moiety 'C24 H23 N O2'
_chemical_formula_sum 'C24 H23 N O2'
_chemical_formula_weight 357.43
_space_group_crystal_system monoclinic
_space_group_IT_number 4
_space_group_name_Hall 'P 2yb'
_space_group_name_H-M_alt 'P 1 21 1'
_atom_sites_solution_hydrogens mixed
_atom_sites_solution_primary dual
_atom_sites_solution_secondary difmap
_audit_creation_method SHELXL-2019/1
_audit_update_record
;
2025-01-16 deposited with the CCDC.	2026-04-15 downloaded from the CCDC.
;
_cell_angle_alpha 90
_cell_angle_beta 116.7600(10)
_cell_angle_gamma 90
_cell_formula_units_Z 2
_cell_length_a 12.7517(4)
_cell_length_b 6.1426(2)
_cell_length_c 13.2572(4)
_cell_measurement_reflns_used 9950
_cell_measurement_temperature 173(2)
_cell_measurement_theta_max 79.08
_cell_measurement_theta_min 3.73
_cell_volume 927.20(5)
_computing_cell_refinement 'Bruker SAINT'
_computing_data_collection 'Bruker APEX3'
_computing_data_reduction 'Bruker SAINT'
_computing_molecular_graphics 'Bruker SHELXTL'
_computing_publication_material 'Bruker SHELXTL'
_computing_structure_refinement 'SHELXL-2019/1 (Sheldrick, 2019)'
_computing_structure_solution 'SHELXT (Sheldrick 2008)'
_diffrn_ambient_temperature 173(2)
_diffrn_measured_fraction_theta_full 0.999
_diffrn_measured_fraction_theta_max 0.983
_diffrn_measurement_device_type 'Bruker D8 Venture Photon II'
_diffrn_measurement_method '\f and \w scans'
_diffrn_radiation_type CuK\a
_diffrn_radiation_wavelength 1.54178
_diffrn_reflns_av_R_equivalents 0.0282
_diffrn_reflns_av_unetI/netI 0.0278
_diffrn_reflns_Laue_measured_fraction_full 0.999
_diffrn_reflns_Laue_measured_fraction_max 0.983
_diffrn_reflns_limit_h_max 16
_diffrn_reflns_limit_h_min -14
_diffrn_reflns_limit_k_max 7
_diffrn_reflns_limit_k_min -7
_diffrn_reflns_limit_l_max 16
_diffrn_reflns_limit_l_min -16
_diffrn_reflns_number 11763
_diffrn_reflns_point_group_measured_fraction_full 0.999
_diffrn_reflns_point_group_measured_fraction_max 0.965
_diffrn_reflns_theta_full 67.679
_diffrn_reflns_theta_max 79.508
_diffrn_reflns_theta_min 3.734
_exptl_absorpt_coefficient_mu 0.637
_exptl_absorpt_correction_T_max 1.0000
_exptl_absorpt_correction_T_min 0.8379
_exptl_absorpt_correction_type numerical
_exptl_absorpt_process_details 'SADABS (Krause et al., 2015)'
_exptl_crystal_colour colourless
_exptl_crystal_density_diffrn 1.280
_exptl_crystal_description flake
_exptl_crystal_F_000 380
_exptl_crystal_recrystallization_method 'Re-crystallisation from solvent: DCM'
_exptl_crystal_size_max 0.391
_exptl_crystal_size_mid 0.226
_exptl_crystal_size_min 0.074
_refine_diff_density_max 0.150
_refine_diff_density_min -0.170
_refine_diff_density_rms 0.037
_refine_ls_abs_structure_details
; 
 Flack x determined using 1666 quotients [(I+)-(I-)]/[(I+)+(I-)] 
 (Parsons, Flack and Wagner, Acta Cryst. B69 (2013) 249-259). 
;
_refine_ls_abs_structure_Flack 0.11(5)
_refine_ls_extinction_method none
_refine_ls_goodness_of_fit_ref 1.080
_refine_ls_hydrogen_treatment mixed
_refine_ls_matrix_type full
_refine_ls_number_parameters 250
_refine_ls_number_reflns 3877
_refine_ls_number_restraints 2
_refine_ls_restrained_S_all 1.080
_refine_ls_R_factor_all 0.0280
_refine_ls_R_factor_gt 0.0274
_refine_ls_shift/su_max 0.000
_refine_ls_shift/su_mean 0.000
_refine_ls_structure_factor_coef Fsqd
_refine_ls_weighting_details 'w=1/[\s^2^(Fo^2^)+(0.0301P)^2^+0.1210P] where P=(Fo^2^+2Fc^2^)/3'
_refine_ls_weighting_scheme calc
_refine_ls_wR_factor_gt 0.0657
_refine_ls_wR_factor_ref 0.0661
_reflns_Friedel_coverage 0.791
_reflns_Friedel_fraction_full 0.997
_reflns_Friedel_fraction_max 0.943
_reflns_number_gt 3825
_reflns_number_total 3877
_reflns_threshold_expression 'I > 2\s(I)'
_cod_data_source_file d6sc00272b2.cif
_cod_data_source_block rpr037
_cod_original_sg_symbol_H-M 'P 21'
_cod_database_code 1577133
_shelx_shelxl_version_number 2019/1
_shelx_space_group_comment
; 
The symmetry employed for this shelxl refinement is uniquely defined 
by the following loop, which should always be used as a source of 
symmetry information in preference to the above space-group names. 
They are only intended as comments. 
;
_shelx_estimated_absorpt_t_min 0.789
_shelx_estimated_absorpt_t_max 0.954

loop_
_space_group_symop_operation_xyz
'x, y, z'
'-x, y+1/2, -z'

loop_
_atom_site_label
_atom_site_type_symbol
_atom_site_fract_x
_atom_site_fract_y
_atom_site_fract_z
_atom_site_U_iso_or_equiv
_atom_site_adp_type
_atom_site_occupancy
_atom_site_site_symmetry_order
_atom_site_calc_flag
_atom_site_refinement_flags_posn
_atom_site_refinement_flags_adp
_atom_site_refinement_flags_occupancy
_atom_site_disorder_assembly
_atom_site_disorder_group
O1 O 0.44836(9) 0.66956(18) 0.46030(8) 0.0219(2) Uani 1 1 d . . . . .
O2 O 0.32601(9) 0.24445(17) 0.38009(9) 0.0207(2) Uani 1 1 d D . . . .
H2O H 0.3958(17) 0.224(4) 0.4315(17) 0.034(5) Uiso 1 1 d D . . . .
N N 0.35422(11) 0.6494(2) 0.57258(10) 0.0205(2) Uani 1 1 d . . . . .
C1 C 0.41001(13) 0.8330(3) 0.64745(12) 0.0215(3) Uani 1 1 d . . . . .
H1A H 0.347952 0.930815 0.646652 0.026 Uiso 1 1 calc R U . . .
H1B H 0.456261 0.915886 0.617262 0.026 Uiso 1 1 calc R U . . .
C2 C 0.49007(12) 0.7704(3) 0.76859(12) 0.0218(3) Uani 1 1 d . . . . .
C3 C 0.50310(16) 0.9140(3) 0.85487(15) 0.0319(4) Uani 1 1 d . . . . .
H3 H 0.457888 1.043851 0.837544 0.038 Uiso 1 1 calc R U . . .
C4 C 0.58214(18) 0.8678(4) 0.96644(15) 0.0414(5) Uani 1 1 d . . . . .
H4 H 0.590973 0.966703 1.024826 0.050 Uiso 1 1 calc R U . . .
C5 C 0.64765(16) 0.6788(4) 0.99239(14) 0.0398(4) Uani 1 1 d . . . . .
H5 H 0.702085 0.648262 1.068401 0.048 Uiso 1 1 calc R U . . .
C6 C 0.63376(16) 0.5339(4) 0.90732(16) 0.0369(4) Uani 1 1 d . . . . .
H6 H 0.678031 0.402844 0.925136 0.044 Uiso 1 1 calc R U . . .
C7 C 0.55524(15) 0.5797(3) 0.79592(14) 0.0289(3) Uani 1 1 d . . . . .
H7 H 0.546110 0.479381 0.737980 0.035 Uiso 1 1 calc R U . . .
C11 C 0.37151(11) 0.5949(2) 0.48141(11) 0.0173(3) Uani 1 1 d . . . . .
C12 C 0.27715(11) 0.4249(2) 0.40936(11) 0.0157(3) Uani 1 1 d . . . . .
C13 C 0.22307(11) 0.3721(2) 0.48783(11) 0.0168(3) Uani 1 1 d . . . . .
C14 C 0.26881(12) 0.5139(2) 0.57995(12) 0.0197(3) Uani 1 1 d . . . . .
C15 C 0.23288(14) 0.5110(3) 0.66409(13) 0.0269(3) Uani 1 1 d . . . . .
H15 H 0.263889 0.610481 0.725503 0.032 Uiso 1 1 calc R U . . .
C16 C 0.14897(14) 0.3554(3) 0.65487(14) 0.0295(3) Uani 1 1 d . . . . .
H16 H 0.122332 0.348829 0.711178 0.035 Uiso 1 1 calc R U . . .
C17 C 0.10382(14) 0.2102(3) 0.56497(13) 0.0257(3) Uani 1 1 d . . . . .
H17 H 0.047973 0.104111 0.561247 0.031 Uiso 1 1 calc R U . . .
C18 C 0.14008(12) 0.2191(2) 0.47966(12) 0.0201(3) Uani 1 1 d . . . . .
H18 H 0.108203 0.121694 0.417376 0.024 Uiso 1 1 calc R U . . .
C21 C 0.18759(11) 0.5394(2) 0.29654(11) 0.0162(3) Uani 1 1 d . . . . .
C22 C 0.25197(13) 0.6197(3) 0.22928(12) 0.0229(3) Uani 1 1 d . . . . .
H22A H 0.194308 0.668062 0.154197 0.034 Uiso 1 1 calc R U . . .
H22B H 0.298982 0.500752 0.221448 0.034 Uiso 1 1 calc R U . . .
H22C H 0.303587 0.741528 0.269382 0.034 Uiso 1 1 calc R U . . .
C23 C 0.13549(13) 0.7399(2) 0.32617(13) 0.0225(3) Uani 1 1 d . . . . .
H23A H 0.071666 0.799126 0.257228 0.034 Uiso 1 1 calc R U . . .
H23B H 0.196714 0.850519 0.361091 0.034 Uiso 1 1 calc R U . . .
H23C H 0.104753 0.698164 0.379150 0.034 Uiso 1 1 calc R U . . .
C24 C 0.09225(11) 0.3765(2) 0.22380(11) 0.0177(3) Uani 1 1 d . . . . .
C25 C 0.11431(13) 0.2225(2) 0.15783(12) 0.0224(3) Uani 1 1 d . . . . .
H25 H 0.190596 0.213607 0.162139 0.027 Uiso 1 1 calc R U . . .
C26 C 0.02694(16) 0.0823(3) 0.08618(13) 0.0294(3) Uani 1 1 d . . . . .
H26 H 0.043440 -0.018266 0.040769 0.035 Uiso 1 1 calc R U . . .
C27 C -0.08437(16) 0.0887(3) 0.08068(13) 0.0332(4) Uani 1 1 d . . . . .
H27 H -0.143825 -0.008543 0.032588 0.040 Uiso 1 1 calc R U . . .
C28 C -0.10764(14) 0.2377(3) 0.14586(14) 0.0325(4) Uani 1 1 d . . . . .
H28 H -0.183475 0.242537 0.142816 0.039 Uiso 1 1 calc R U . . .
C29 C -0.02058(13) 0.3818(3) 0.21631(13) 0.0250(3) Uani 1 1 d . . . . .
H29 H -0.038394 0.484800 0.259789 0.030 Uiso 1 1 calc R U . . .

loop_
_atom_site_aniso_label
_atom_site_aniso_U_11
_atom_site_aniso_U_22
_atom_site_aniso_U_33
_atom_site_aniso_U_23
_atom_site_aniso_U_13
_atom_site_aniso_U_12
O1 0.0151(4) 0.0289(6) 0.0213(5) -0.0027(4) 0.0079(4) -0.0047(4)
O2 0.0147(4) 0.0219(5) 0.0216(5) -0.0038(4) 0.0048(4) 0.0054(4)
N 0.0200(5) 0.0239(6) 0.0182(5) -0.0048(5) 0.0091(4) -0.0057(5)
C1 0.0219(6) 0.0209(7) 0.0215(7) -0.0059(6) 0.0095(5) -0.0046(6)
C2 0.0191(6) 0.0271(7) 0.0215(7) -0.0060(6) 0.0111(5) -0.0081(5)
C3 0.0329(8) 0.0336(9) 0.0283(8) -0.0105(7) 0.0131(7) -0.0041(7)
C4 0.0420(9) 0.0548(13) 0.0245(8) -0.0142(8) 0.0125(7) -0.0100(9)
C5 0.0302(8) 0.0627(13) 0.0217(7) 0.0004(8) 0.0073(6) -0.0068(9)
C6 0.0299(8) 0.0466(11) 0.0329(9) 0.0055(8) 0.0131(7) 0.0047(8)
C7 0.0273(7) 0.0345(8) 0.0258(7) -0.0030(7) 0.0127(6) 0.0003(7)
C11 0.0127(6) 0.0199(6) 0.0163(6) -0.0019(5) 0.0038(5) 0.0000(5)
C12 0.0131(5) 0.0163(6) 0.0163(6) -0.0024(5) 0.0055(5) -0.0002(5)
C13 0.0154(6) 0.0174(6) 0.0163(6) 0.0016(5) 0.0060(5) 0.0023(5)
C14 0.0173(6) 0.0213(7) 0.0198(6) -0.0020(5) 0.0078(5) -0.0023(5)
C15 0.0285(7) 0.0334(8) 0.0218(7) -0.0075(6) 0.0141(6) -0.0081(7)
C16 0.0303(7) 0.0383(9) 0.0259(7) -0.0026(7) 0.0180(6) -0.0079(7)
C17 0.0256(7) 0.0244(7) 0.0299(7) 0.0001(6) 0.0150(6) -0.0066(6)
C18 0.0196(6) 0.0170(6) 0.0228(6) 0.0000(5) 0.0087(5) -0.0006(5)
C21 0.0138(6) 0.0169(6) 0.0165(6) 0.0003(5) 0.0055(5) 0.0009(5)
C22 0.0204(6) 0.0287(8) 0.0192(6) 0.0016(6) 0.0086(5) -0.0042(6)
C23 0.0234(6) 0.0176(6) 0.0243(7) 0.0005(6) 0.0089(6) 0.0048(6)
C24 0.0155(6) 0.0188(7) 0.0153(6) 0.0025(5) 0.0037(5) 0.0002(5)
C25 0.0233(7) 0.0198(7) 0.0182(6) 0.0007(5) 0.0042(5) 0.0024(6)
C26 0.0380(9) 0.0196(7) 0.0183(7) -0.0003(6) 0.0019(6) -0.0004(6)
C27 0.0342(8) 0.0299(8) 0.0195(7) 0.0043(6) -0.0022(6) -0.0146(7)
C28 0.0194(7) 0.0469(10) 0.0242(7) 0.0072(7) 0.0036(6) -0.0091(7)
C29 0.0175(6) 0.0352(9) 0.0204(6) 0.0006(6) 0.0067(5) -0.0020(6)

loop_
_atom_type_symbol
_atom_type_description
_atom_type_scat_dispersion_real
_atom_type_scat_dispersion_imag
_atom_type_scat_source
C C 0.0181 0.0091 'International Tables Vol C Tables 4.2.6.8 and 6.1.1.4'
H H 0.0000 0.0000 'International Tables Vol C Tables 4.2.6.8 and 6.1.1.4'
N N 0.0311 0.0180 'International Tables Vol C Tables 4.2.6.8 and 6.1.1.4'
O O 0.0492 0.0322 'International Tables Vol C Tables 4.2.6.8 and 6.1.1.4'

loop_
_geom_angle_atom_site_label_1
_geom_angle_atom_site_label_2
_geom_angle_atom_site_label_3
_geom_angle
_geom_angle_site_symmetry_1
_geom_angle_site_symmetry_3
_geom_angle_publ_flag
C11 N C14 110.78(12) . . ?
C11 N C1 124.67(12) . . ?
C14 N C1 124.41(12) . . ?
N C1 C2 114.53(13) . . ?
C7 C2 C3 118.95(15) . . ?
C7 C2 C1 122.01(14) . . ?
C3 C2 C1 118.96(15) . . ?
C4 C3 C2 120.29(18) . . ?
C5 C4 C3 120.21(17) . . ?
C4 C5 C6 119.78(17) . . ?
C5 C6 C7 120.17(19) . . ?
C2 C7 C6 120.58(16) . . ?
O1 C11 N 125.19(13) . . ?
O1 C11 C12 126.14(12) . . ?
N C11 C12 108.67(11) . . ?
O2 C12 C13 114.47(12) . . ?
O2 C12 C11 112.44(11) . . ?
C13 C12 C11 100.78(11) . . ?
O2 C12 C21 108.07(10) . . ?
C13 C12 C21 112.68(10) . . ?
C11 C12 C21 108.19(11) . . ?
C18 C13 C14 119.76(13) . . ?
C18 C13 C12 131.19(13) . . ?
C14 C13 C12 109.04(12) . . ?
C15 C14 C13 122.52(13) . . ?
C15 C14 N 127.63(13) . . ?
C13 C14 N 109.85(12) . . ?
C14 C15 C16 117.15(14) . . ?
C17 C16 C15 121.27(14) . . ?
C16 C17 C18 120.48(14) . . ?
C13 C18 C17 118.80(13) . . ?
C23 C21 C24 111.89(11) . . ?
C23 C21 C22 107.27(12) . . ?
C24 C21 C22 108.86(11) . . ?
C23 C21 C12 109.09(11) . . ?
C24 C21 C12 109.57(11) . . ?
C22 C21 C12 110.13(11) . . ?
C29 C24 C25 117.46(13) . . ?
C29 C24 C21 121.94(13) . . ?
C25 C24 C21 120.54(12) . . ?
C26 C25 C24 121.38(15) . . ?
C27 C26 C25 120.29(16) . . ?
C28 C27 C26 119.25(15) . . ?
C27 C28 C29 120.55(15) . . ?
C24 C29 C28 121.04(15) . . ?

loop_
_geom_bond_atom_site_label_1
_geom_bond_atom_site_label_2
_geom_bond_distance
_geom_bond_site_symmetry_2
_geom_bond_publ_flag
O1 C11 1.2232(18) . ?
O2 C12 1.4090(16) . ?
N C11 1.3644(18) . ?
N C14 1.4086(19) . ?
N C1 1.4583(19) . ?
C1 C2 1.514(2) . ?
C2 C7 1.387(2) . ?
C2 C3 1.394(2) . ?
C3 C4 1.393(3) . ?
C4 C5 1.380(3) . ?
C5 C6 1.384(3) . ?
C6 C7 1.390(3) . ?
C11 C12 1.5541(18) . ?
C12 C13 1.5194(18) . ?
C12 C21 1.5805(17) . ?
C13 C18 1.383(2) . ?
C13 C14 1.396(2) . ?
C14 C15 1.384(2) . ?
C15 C16 1.399(2) . ?
C16 C17 1.389(2) . ?
C17 C18 1.402(2) . ?
C21 C23 1.5319(19) . ?
C21 C24 1.5341(18) . ?
C21 C22 1.5400(19) . ?
C24 C29 1.397(2) . ?
C24 C25 1.400(2) . ?
C25 C26 1.390(2) . ?
C26 C27 1.389(3) . ?
C27 C28 1.380(3) . ?
C28 C29 1.398(2) . ?

loop_
_geom_torsion_atom_site_label_1
_geom_torsion_atom_site_label_2
_geom_torsion_atom_site_label_3
_geom_torsion_atom_site_label_4
_geom_torsion
_geom_torsion_site_symmetry_1
_geom_torsion_site_symmetry_2
_geom_torsion_site_symmetry_3
_geom_torsion_site_symmetry_4
_geom_torsion_publ_flag
C11 N C1 C2 -117.06(15) . . . . ?
C14 N C1 C2 67.70(18) . . . . ?
N C1 C2 C7 33.40(19) . . . . ?
N C1 C2 C3 -149.82(14) . . . . ?
C7 C2 C3 C4 1.2(2) . . . . ?
C1 C2 C3 C4 -175.65(16) . . . . ?
C2 C3 C4 C5 -0.4(3) . . . . ?
C3 C4 C5 C6 -0.6(3) . . . . ?
C4 C5 C6 C7 0.8(3) . . . . ?
C3 C2 C7 C6 -1.1(2) . . . . ?
C1 C2 C7 C6 175.71(15) . . . . ?
C5 C6 C7 C2 0.1(3) . . . . ?
C14 N C11 O1 -172.28(14) . . . . ?
C1 N C11 O1 11.9(2) . . . . ?
C14 N C11 C12 8.18(16) . . . . ?
C1 N C11 C12 -167.62(13) . . . . ?
O1 C11 C12 O2 48.73(19) . . . . ?
N C11 C12 O2 -131.73(12) . . . . ?
O1 C11 C12 C13 171.06(14) . . . . ?
N C11 C12 C13 -9.41(14) . . . . ?
O1 C11 C12 C21 -70.54(17) . . . . ?
N C11 C12 C21 109.00(12) . . . . ?
O2 C12 C13 C18 -53.08(19) . . . . ?
C11 C12 C13 C18 -173.98(14) . . . . ?
C21 C12 C13 C18 70.93(19) . . . . ?
O2 C12 C13 C14 128.39(12) . . . . ?
C11 C12 C13 C14 7.49(14) . . . . ?
C21 C12 C13 C14 -107.60(13) . . . . ?
C18 C13 C14 C15 -1.2(2) . . . . ?
C12 C13 C14 C15 177.57(14) . . . . ?
C18 C13 C14 N 177.96(12) . . . . ?
C12 C13 C14 N -3.31(16) . . . . ?
C11 N C14 C15 175.86(15) . . . . ?
C1 N C14 C15 -8.3(2) . . . . ?
C11 N C14 C13 -3.20(17) . . . . ?
C1 N C14 C13 172.61(13) . . . . ?
C13 C14 C15 C16 1.2(2) . . . . ?
N C14 C15 C16 -177.79(16) . . . . ?
C14 C15 C16 C17 0.0(3) . . . . ?
C15 C16 C17 C18 -1.2(3) . . . . ?
C14 C13 C18 C17 -0.1(2) . . . . ?
C12 C13 C18 C17 -178.45(14) . . . . ?
C16 C17 C18 C13 1.2(2) . . . . ?
O2 C12 C21 C23 -178.58(11) . . . . ?
C13 C12 C21 C23 53.94(15) . . . . ?
C11 C12 C21 C23 -56.58(14) . . . . ?
O2 C12 C21 C24 58.62(13) . . . . ?
C13 C12 C21 C24 -68.86(14) . . . . ?
C11 C12 C21 C24 -179.39(10) . . . . ?
O2 C12 C21 C22 -61.10(14) . . . . ?
C13 C12 C21 C22 171.42(12) . . . . ?
C11 C12 C21 C22 60.89(14) . . . . ?
C23 C21 C24 C29 -17.95(18) . . . . ?
C22 C21 C24 C29 -136.33(14) . . . . ?
C12 C21 C24 C29 103.18(14) . . . . ?
C23 C21 C24 C25 159.00(13) . . . . ?
C22 C21 C24 C25 40.62(17) . . . . ?
C12 C21 C24 C25 -79.88(15) . . . . ?
C29 C24 C25 C26 1.0(2) . . . . ?
C21 C24 C25 C26 -176.05(13) . . . . ?
C24 C25 C26 C27 -1.6(2) . . . . ?
C25 C26 C27 C28 0.9(2) . . . . ?
C26 C27 C28 C29 0.3(2) . . . . ?
C25 C24 C29 C28 0.2(2) . . . . ?
C21 C24 C29 C28 177.28(14) . . . . ?
C27 C28 C29 C24 -0.9(2) . . . . ?
